data_4065731
loop_
_publ_author_name
'Lee, Way-Zen'
'Tseng, Huan-Sheng'
'Wang, Tzu-Li'
'Tsai, Hui-Lien'
'Kuo, Ting-Shen'

_publ_contact_author 'Way-Zen Lee'
_publ_section_title
;
 Bioinspired Catalytic Conjugate Additions of Thiophenols to \a,\b-Enones
 by a Disubstituted Benzoate-Bridged Nickel Mimic for the Active Site of
 Urease
;
_journal_issue 13
_journal_name_full Organometallics
_journal_page_first 2874
_journal_paper_doi 10.1021/om100103u
_journal_volume 29
_journal_year 2010
_chemical_formula_moiety 'C116 H123 Cl4 N17 Ni4 O30'
_chemical_formula_sum 'C116 H123 Cl4 N17 Ni4 O30'
_chemical_formula_weight 2611.95
_chemical_name_systematic
;
 ?
;
_space_group_IT_number 14
_symmetry_cell_setting monoclinic
_symmetry_space_group_name_Hall '-P 2ybc'
_symmetry_space_group_name_H-M 'P 1 21/c 1'
_atom_sites_solution_hydrogens geom
_atom_sites_solution_primary direct
_atom_sites_solution_secondary difmap
_audit_creation_method SHELXL-97
_cell_angle_alpha 90.00
_cell_angle_beta 96.57
_cell_angle_gamma 90.00
_cell_formula_units_Z 4
_cell_length_a 23.8448(2)
_cell_length_b 20.2926(2)
_cell_length_c 24.8296(2)
_cell_measurement_reflns_used 129248
_cell_measurement_temperature 200(2)
_cell_measurement_theta_max 25.35
_cell_measurement_theta_min 2.037
_cell_volume 11935.47(18)
_computing_cell_refinement 'HKL Scalepack (Otwinowski & Minor 1997)'
_computing_data_collection 'Collect (Nonius BV, 1997-2000)'
_computing_data_reduction 'HKL Denzo and Scalepack'
_computing_molecular_graphics 'Ortep-3 for Windows (Farrugia, 1997)'
_computing_publication_material 'WinGX publication routines (Farrugia, 1999)'
_computing_structure_refinement 'SHELXL-97 (Sheldrick, 1997)'
_computing_structure_solution 'SHELXS-86 (Sheldrick, 1986)'
_diffrn_ambient_temperature 200(2)
_diffrn_detector_area_resol_mean 9
_diffrn_measured_fraction_theta_full 0.989
_diffrn_measured_fraction_theta_max 0.989
_diffrn_measurement_device_type KappaCCD
_diffrn_measurement_method 'CCD rotation images, thick slices'
_diffrn_radiation_monochromator graphite
_diffrn_radiation_source 'fine-focus sealed tube'
_diffrn_radiation_type MoK\a
_diffrn_radiation_wavelength 0.71073
_diffrn_reflns_av_R_equivalents 0.0750
_diffrn_reflns_av_sigmaI/netI 0.0612
_diffrn_reflns_limit_h_max 28
_diffrn_reflns_limit_h_min -28
_diffrn_reflns_limit_k_max 24
_diffrn_reflns_limit_k_min -24
_diffrn_reflns_limit_l_max 29
_diffrn_reflns_limit_l_min -29
_diffrn_reflns_number 96235
_diffrn_reflns_theta_full 25.36
_diffrn_reflns_theta_max 25.36
_diffrn_reflns_theta_min 2.08
_exptl_absorpt_coefficient_mu 0.795
_exptl_absorpt_correction_T_max 0.9564
_exptl_absorpt_correction_T_min 0.7109
_exptl_absorpt_correction_type multi-scan
_exptl_absorpt_process_details
;
 ?
;
_exptl_crystal_colour blue
_exptl_crystal_density_diffrn 1.454
_exptl_crystal_density_method 'not measured'
_exptl_crystal_description prism
_exptl_crystal_F_000 5432
_exptl_crystal_size_max 0.25
_exptl_crystal_size_mid 0.2
_exptl_crystal_size_min 0.1
_refine_diff_density_max 0.915
_refine_diff_density_min -0.710
_refine_diff_density_rms 0.107
_refine_ls_extinction_method none
_refine_ls_goodness_of_fit_ref 0.758
_refine_ls_hydrogen_treatment constr
_refine_ls_matrix_type full
_refine_ls_number_parameters 1431
_refine_ls_number_reflns 21656
_refine_ls_number_restraints 0
_refine_ls_restrained_S_all 0.758
_refine_ls_R_factor_all 0.0894
_refine_ls_R_factor_gt 0.0628
_refine_ls_shift/su_max 0.062
_refine_ls_shift/su_mean 0.001
_refine_ls_structure_factor_coef Fsqd
_refine_ls_weighting_details 'calc w=1/[\s^2^(Fo^2^)+(0.1503P)^2^+49.9280P] where P=(Fo^2^+2Fc^2^)/3'
_refine_ls_weighting_scheme calc
_refine_ls_wR_factor_gt 0.1715
_refine_ls_wR_factor_ref 0.1962
_reflns_number_gt 15895
_reflns_number_total 21656
_reflns_threshold_expression >2sigma(I)
_cod_data_source_file om100103u_si_004.cif
_cod_data_source_block 737502
_cod_original_cell_volume 11935.50(18)
_cod_original_sg_symbol_H-M 'P 21/c'
_cod_database_code 4065731

loop_
_symmetry_equiv_pos_as_xyz
'x, y, z'
'-x, y+1/2, -z+1/2'
'-x, -y, -z'
'x, -y-1/2, z-1/2'

loop_
_atom_site_label
_atom_site_type_symbol
_atom_site_fract_x
_atom_site_fract_y
_atom_site_fract_z
_atom_site_U_iso_or_equiv
_atom_site_adp_type
_atom_site_occupancy
_atom_site_symmetry_multiplicity
_atom_site_calc_flag
_atom_site_refinement_flags
C1 C 0.22857(18) 0.3258(2) 0.20068(17) 0.0250(9) Uani 1 1 d .
C2 C 0.17651(17) 0.3455(2) 0.22415(17) 0.0255(9) Uani 1 1 d .
C3 C 0.16120(18) 0.4113(2) 0.23226(18) 0.0274(9) Uani 1 1 d .
C4 C 0.1147(2) 0.4279(2) 0.2578(2) 0.0370(11) Uani 1 1 d .
H4 H 0.1060 0.4718 0.2635 0.044 Uiso 1 1 calc R
C5 C 0.0813(2) 0.3781(3) 0.2746(2) 0.0418(12) Uani 1 1 d .
H5 H 0.0503 0.3891 0.2924 0.050 Uiso 1 1 calc R
C6 C 0.09242(19) 0.3126(2) 0.2659(2) 0.0352(11) Uani 1 1 d .
H6 H 0.0684 0.2799 0.2760 0.042 Uiso 1 1 calc R
C7 C 0.14016(18) 0.2962(2) 0.24164(18) 0.0269(9) Uani 1 1 d .
C8 C 0.1783(2) 0.5283(2) 0.21874(19) 0.0328(10) Uani 1 1 d .
H8A H 0.1814 0.5415 0.2565 0.039 Uiso 1 1 calc R
H8B H 0.1393 0.5333 0.2033 0.039 Uiso 1 1 calc R
C9 C 0.2165(2) 0.5702(2) 0.18798(18) 0.0308(10) Uani 1 1 d .
H9A H 0.2047 0.6159 0.1886 0.037 Uiso 1 1 calc R
H9B H 0.2550 0.5673 0.2054 0.037 Uiso 1 1 calc R
C10 C 0.15872(19) 0.5600(2) 0.09926(19) 0.0307(10) Uani 1 1 d .
H10A H 0.1650 0.5796 0.0648 0.037 Uiso 1 1 calc R
H10B H 0.1379 0.5916 0.1186 0.037 Uiso 1 1 calc R
C11 C 0.12321(19) 0.4985(2) 0.08853(18) 0.0303(10) Uani 1 1 d .
C12 C 0.0680(2) 0.5025(2) 0.0654(2) 0.0401(12) Uani 1 1 d .
H12 H 0.0507 0.5432 0.0589 0.048 Uiso 1 1 calc R
C13 C 0.0387(2) 0.4453(3) 0.0521(2) 0.0501(14) Uani 1 1 d .
H13 H 0.0014 0.4470 0.0365 0.060 Uiso 1 1 calc R
C14 C 0.0654(2) 0.3850(3) 0.0622(2) 0.0433(12) Uani 1 1 d .
H14 H 0.0467 0.3459 0.0522 0.052 Uiso 1 1 calc R
C15 C 0.1200(2) 0.3840(2) 0.0872(2) 0.0361(11) Uani 1 1 d .
H15 H 0.1375 0.3437 0.0953 0.043 Uiso 1 1 calc R
C16 C 0.2615(2) 0.5721(2) 0.10245(19) 0.0312(10) Uani 1 1 d .
H16A H 0.2959 0.5738 0.1273 0.037 Uiso 1 1 calc R
H16B H 0.2530 0.6162 0.0889 0.037 Uiso 1 1 calc R
C17 C 0.26939(18) 0.5262(2) 0.05556(18) 0.0283(9) Uani 1 1 d .
C18 C 0.2858(2) 0.5476(2) 0.0073(2) 0.0372(11) Uani 1 1 d .
H18 H 0.2924 0.5921 0.0018 0.045 Uiso 1 1 calc R
C19 C 0.2924(2) 0.5019(3) -0.0329(2) 0.0427(12) Uani 1 1 d .
H19 H 0.3046 0.5154 -0.0654 0.051 Uiso 1 1 calc R
C20 C 0.2810(2) 0.4366(3) -0.02460(19) 0.0377(11) Uani 1 1 d .
H20 H 0.2846 0.4054 -0.0514 0.045 Uiso 1 1 calc R
C21 C 0.26412(19) 0.4185(2) 0.02427(19) 0.0320(10) Uani 1 1 d .
H21 H 0.2560 0.3744 0.0299 0.038 Uiso 1 1 calc R
C22 C 0.11879(19) 0.1819(2) 0.2474(2) 0.0311(10) Uani 1 1 d .
H22A H 0.0844 0.1811 0.2225 0.037 Uiso 1 1 calc R
H22B H 0.1089 0.1900 0.2836 0.037 Uiso 1 1 calc R
C23 C 0.14911(18) 0.1173(2) 0.24570(19) 0.0294(10) Uani 1 1 d .
H23A H 0.1214 0.0822 0.2452 0.035 Uiso 1 1 calc R
H23B H 0.1658 0.1150 0.2119 0.035 Uiso 1 1 calc R
C24 C 0.24057(18) 0.1540(2) 0.29207(19) 0.0286(9) Uani 1 1 d .
H24A H 0.2298 0.1936 0.3102 0.034 Uiso 1 1 calc R
H24B H 0.2460 0.1656 0.2551 0.034 Uiso 1 1 calc R
C25 C 0.29491(19) 0.1278(2) 0.32076(18) 0.0302(10) Uani 1 1 d .
C26 C 0.3378(2) 0.1691(2) 0.3432(2) 0.0384(11) Uani 1 1 d .
H26 H 0.3329 0.2146 0.3423 0.046 Uiso 1 1 calc R
C27 C 0.3875(2) 0.1419(3) 0.3667(2) 0.0449(13) Uani 1 1 d .
H27 H 0.4164 0.1689 0.3826 0.054 Uiso 1 1 calc R
C28 C 0.3943(2) 0.0741(3) 0.3666(2) 0.0419(12) Uani 1 1 d .
H28 H 0.4279 0.0550 0.3816 0.050 Uiso 1 1 calc R
C29 C 0.35023(18) 0.0356(2) 0.34367(18) 0.0300(10) Uani 1 1 d .
H29 H 0.3544 -0.0099 0.3439 0.036 Uiso 1 1 calc R
C30 C 0.1735(2) 0.1023(2) 0.34506(18) 0.0319(10) Uani 1 1 d .
H30A H 0.1372 0.1242 0.3422 0.038 Uiso 1 1 calc R
H30B H 0.1992 0.1271 0.3706 0.038 Uiso 1 1 calc R
C31 C 0.16696(18) 0.0342(2) 0.36768(18) 0.0291(10) Uani 1 1 d .
C32 C 0.1372(2) 0.0242(3) 0.4112(2) 0.0392(11) Uani 1 1 d .
H32 H 0.1181 0.0590 0.4252 0.047 Uiso 1 1 calc R
C33 C 0.1358(2) -0.0381(3) 0.4341(2) 0.0445(13) Uani 1 1 d .
H33 H 0.1162 -0.0457 0.4638 0.053 Uiso 1 1 calc R
C34 C 0.1642(2) -0.0885(2) 0.4116(2) 0.0409(12) Uani 1 1 d .
H34 H 0.1644 -0.1307 0.4262 0.049 Uiso 1 1 calc R
C35 C 0.1919(2) -0.0758(2) 0.36769(19) 0.0342(10) Uani 1 1 d .
H35 H 0.2104 -0.1103 0.3525 0.041 Uiso 1 1 calc R
C36 C 0.33612(18) 0.4393(2) 0.21834(18) 0.0281(9) Uani 1 1 d .
C37 C 0.3574(2) 0.4766(2) 0.2701(2) 0.0367(11) Uani 1 1 d .
H37 H 0.3514 0.5236 0.2626 0.044 Uiso 1 1 calc R
C38 C 0.3189(2) 0.4574(3) 0.3125(2) 0.0417(12) Uani 1 1 d .
C39 C 0.2849(3) 0.5048(3) 0.3331(2) 0.0581(16) Uani 1 1 d .
H39 H 0.2889 0.5488 0.3239 0.070 Uiso 1 1 calc R
C40 C 0.2453(3) 0.4874(4) 0.3667(3) 0.075(2) Uani 1 1 d .
H40 H 0.2226 0.5196 0.3796 0.090 Uiso 1 1 calc R
C41 C 0.2392(3) 0.4229(5) 0.3813(3) 0.078(2) Uani 1 1 d .
H41 H 0.2120 0.4114 0.4036 0.094 Uiso 1 1 calc R
C42 C 0.2737(3) 0.3748(4) 0.3625(3) 0.0707(19) Uani 1 1 d .
H42 H 0.2705 0.3311 0.3731 0.085 Uiso 1 1 calc R
C43 C 0.3126(3) 0.3924(3) 0.3283(2) 0.0492(14) Uani 1 1 d .
H43 H 0.3352 0.3601 0.3153 0.059 Uiso 1 1 calc R
C44 C 0.4205(2) 0.4663(2) 0.2840(2) 0.0377(11) Uani 1 1 d .
C45 C 0.4447(3) 0.4362(3) 0.3309(3) 0.0593(16) Uani 1 1 d .
H45 H 0.4223 0.4216 0.3568 0.071 Uiso 1 1 calc R
C46 C 0.5034(3) 0.4278(4) 0.3392(4) 0.084(2) Uani 1 1 d .
H46 H 0.5195 0.4065 0.3704 0.101 Uiso 1 1 calc R
C47 C 0.5375(3) 0.4503(4) 0.3028(4) 0.073(2) Uani 1 1 d .
H47 H 0.5765 0.4457 0.3093 0.088 Uiso 1 1 calc R
C48 C 0.5133(3) 0.4794(3) 0.2568(3) 0.0612(17) Uani 1 1 d .
H48 H 0.5362 0.4941 0.2313 0.073 Uiso 1 1 calc R
C49 C 0.4561(2) 0.4879(3) 0.2468(2) 0.0466(13) Uani 1 1 d .
H49 H 0.4408 0.5081 0.2148 0.056 Uiso 1 1 calc R
C50 C 0.22103(19) -0.0008(2) 0.18009(17) 0.0257(9) Uani 1 1 d .
C51 C 0.21626(19) -0.0171(2) 0.12076(17) 0.0276(9) Uani 1 1 d .
C52 C 0.2185(2) 0.0352(2) 0.08308(18) 0.0292(10) Uani 1 1 d .
C53 C 0.2118(3) 0.0220(2) 0.0279(2) 0.0442(13) Uani 1 1 d .
H53 H 0.2109 0.0564 0.0031 0.053 Uiso 1 1 calc R
C54 C 0.2064(3) -0.0421(3) 0.0099(2) 0.0498(14) Uani 1 1 d .
H54 H 0.2025 -0.0504 -0.0272 0.060 Uiso 1 1 calc R
C55 C 0.2066(2) -0.0946(2) 0.0459(2) 0.0397(12) Uani 1 1 d .
H55 H 0.2047 -0.1378 0.0333 0.048 Uiso 1 1 calc R
C56 C 0.20962(19) -0.0813(2) 0.10058(18) 0.0301(10) Uani 1 1 d .
C57 C 0.1949(2) -0.1977(2) 0.1182(2) 0.0353(11) Uani 1 1 d .
H57A H 0.2289 -0.2157 0.1059 0.042 Uiso 1 1 calc R
H57B H 0.1655 -0.1971 0.0878 0.042 Uiso 1 1 calc R
C58 C 0.1768(2) -0.2396(2) 0.1632(2) 0.0373(11) Uani 1 1 d .
H58A H 0.1667 -0.2832 0.1493 0.045 Uiso 1 1 calc R
H58B H 0.2081 -0.2443 0.1916 0.045 Uiso 1 1 calc R
C59 C 0.1192(2) -0.2384(2) 0.2397(2) 0.0353(11) Uani 1 1 d .
H59A H 0.1554 -0.2481 0.2602 0.042 Uiso 1 1 calc R
H59B H 0.0981 -0.2792 0.2346 0.042 Uiso 1 1 calc R
C60 C 0.0871(2) -0.1896(2) 0.2704(2) 0.0339(11) Uani 1 1 d .
C61 C 0.0501(2) -0.2080(3) 0.3062(2) 0.0438(12) Uani 1 1 d .
H61 H 0.0434 -0.2524 0.3121 0.053 Uiso 1 1 calc R
C62 C 0.0230(3) -0.1606(3) 0.3332(3) 0.0740(15) Uani 1 1 d .
H62 H -0.0014 -0.1725 0.3583 0.089 Uiso 1 1 calc R
C63 C 0.0328(3) -0.0946(3) 0.3223(3) 0.0673(14) Uani 1 1 d .
H63 H 0.0144 -0.0615 0.3394 0.081 Uiso 1 1 calc R
C64 C 0.0698(2) -0.0787(3) 0.2859(2) 0.0382(11) Uani 1 1 d .
H64 H 0.0764 -0.0346 0.2789 0.046 Uiso 1 1 calc R
C65 C 0.0757(2) -0.2122(2) 0.1480(2) 0.0385(11) Uani 1 1 d .
H65A H 0.0439 -0.2202 0.1683 0.046 Uiso 1 1 calc R
H65B H 0.0778 -0.2484 0.1229 0.046 Uiso 1 1 calc R
C66 C 0.0659(2) -0.1488(2) 0.1164(2) 0.0391(12) Uani 1 1 d .
C67 C 0.0336(3) -0.1478(3) 0.0665(3) 0.0638(18) Uani 1 1 d .
H67 H 0.0177 -0.1863 0.0512 0.077 Uiso 1 1 calc R
C68 C 0.0257(3) -0.0881(4) 0.0400(3) 0.0740(15) Uani 1 1 d .
H68 H 0.0042 -0.0858 0.0063 0.089 Uiso 1 1 calc R
C69 C 0.0502(3) -0.0315(3) 0.0641(3) 0.0673(14) Uani 1 1 d .
H69 H 0.0459 0.0090 0.0465 0.081 Uiso 1 1 calc R
C70 C 0.0804(2) -0.0366(3) 0.1138(2) 0.0528(15) Uani 1 1 d .
H70 H 0.0954 0.0016 0.1304 0.063 Uiso 1 1 calc R
C71 C 0.2293(2) 0.1505(2) 0.06746(18) 0.0320(10) Uani 1 1 d .
H71A H 0.1926 0.1574 0.0470 0.038 Uiso 1 1 calc R
H71B H 0.2563 0.1408 0.0421 0.038 Uiso 1 1 calc R
C72 C 0.24721(19) 0.2115(2) 0.09986(19) 0.0304(10) Uani 1 1 d .
H72A H 0.2373 0.2496 0.0771 0.036 Uiso 1 1 calc R
H72B H 0.2251 0.2138 0.1303 0.036 Uiso 1 1 calc R
C73 C 0.32551(19) 0.1627(2) 0.16011(19) 0.0307(10) Uani 1 1 d .
H73A H 0.3328 0.1232 0.1400 0.037 Uiso 1 1 calc R
H73B H 0.2952 0.1530 0.1819 0.037 Uiso 1 1 calc R
C74 C 0.37821(19) 0.1816(2) 0.19692(19) 0.0309(10) Uani 1 1 d .
C75 C 0.4155(2) 0.1352(3) 0.2214(2) 0.0438(13) Uani 1 1 d .
H75 H 0.4097 0.0906 0.2144 0.053 Uiso 1 1 calc R
C76 C 0.4610(2) 0.1560(3) 0.2560(2) 0.0511(14) Uani 1 1 d .
H76 H 0.4864 0.1255 0.2727 0.061 Uiso 1 1 calc R
C77 C 0.4688(2) 0.2223(3) 0.2657(2) 0.0485(14) Uani 1 1 d .
H77 H 0.4995 0.2373 0.2890 0.058 Uiso 1 1 calc R
C78 C 0.4305(2) 0.2660(3) 0.2405(2) 0.0390(12) Uani 1 1 d .
H78 H 0.4358 0.3108 0.2471 0.047 Uiso 1 1 calc R
C79 C 0.3451(2) 0.2201(2) 0.0780(2) 0.0350(11) Uani 1 1 d .
H79A H 0.3248 0.2025 0.0450 0.042 Uiso 1 1 calc R
H79B H 0.3774 0.1917 0.0879 0.042 Uiso 1 1 calc R
C80 C 0.36602(19) 0.2876(2) 0.06646(19) 0.0298(10) Uani 1 1 d .
C81 C 0.3914(2) 0.3006(3) 0.0200(2) 0.0394(11) Uani 1 1 d .
H81 H 0.3918 0.2686 -0.0068 0.047 Uiso 1 1 calc R
C82 C 0.4160(2) 0.3608(3) 0.0137(2) 0.0445(13) Uani 1 1 d .
H82 H 0.4344 0.3695 -0.0166 0.053 Uiso 1 1 calc R
C83 C 0.4128(2) 0.4084(2) 0.0529(2) 0.0393(12) Uani 1 1 d .
H83 H 0.4284 0.4499 0.0492 0.047 Uiso 1 1 calc R
C84 C 0.38641(18) 0.3935(2) 0.0972(2) 0.0312(10) Uani 1 1 d .
H84 H 0.3841 0.4258 0.1235 0.037 Uiso 1 1 calc R
C85 C 0.26587(18) -0.1295(2) 0.27247(17) 0.0250(9) Uani 1 1 d .
C86 C 0.31074(19) -0.1831(2) 0.28636(18) 0.0295(10) Uani 1 1 d .
H86 H 0.2920 -0.2198 0.3027 0.035 Uiso 1 1 calc R
C87 C 0.32965(19) -0.2082(2) 0.2342(2) 0.0340(10) Uani 1 1 d .
C88 C 0.3373(2) -0.1660(3) 0.1914(2) 0.0444(12) Uani 1 1 d .
H88 H 0.3301 -0.1213 0.1946 0.053 Uiso 1 1 calc R
C89 C 0.3553(3) -0.1896(4) 0.1448(3) 0.0602(16) Uani 1 1 d .
H89 H 0.3597 -0.1608 0.1165 0.072 Uiso 1 1 calc R
C90 C 0.3668(3) -0.2551(4) 0.1392(3) 0.070(2) Uani 1 1 d .
H90 H 0.3792 -0.2706 0.1073 0.084 Uiso 1 1 calc R
C91 C 0.3601(3) -0.2981(3) 0.1810(3) 0.0644(19) Uani 1 1 d .
H91 H 0.3683 -0.3426 0.1774 0.077 Uiso 1 1 calc R
C92 C 0.3411(2) -0.2754(3) 0.2286(2) 0.0478(14) Uani 1 1 d .
H92 H 0.3361 -0.3046 0.2565 0.057 Uiso 1 1 calc R
C93 C 0.3575(2) -0.1589(2) 0.32855(19) 0.0337(10) Uani 1 1 d .
C94 C 0.4094(2) -0.1387(3) 0.3163(2) 0.0429(12) Uani 1 1 d .
H94 H 0.4183 -0.1423 0.2809 0.052 Uiso 1 1 calc R
C95 C 0.4493(2) -0.1128(3) 0.3566(3) 0.0602(17) Uani 1 1 d .
H95 H 0.4841 -0.0984 0.3476 0.072 Uiso 1 1 calc R
C96 C 0.4373(3) -0.1084(3) 0.4097(3) 0.0597(17) Uani 1 1 d .
H96 H 0.4638 -0.0911 0.4364 0.072 Uiso 1 1 calc R
C97 C 0.3863(2) -0.1297(3) 0.4225(2) 0.0556(16) Uani 1 1 d .
H97 H 0.3783 -0.1275 0.4582 0.067 Uiso 1 1 calc R
C98 C 0.3458(2) -0.1549(3) 0.3823(2) 0.0424(12) Uani 1 1 d .
H98 H 0.3110 -0.1690 0.3915 0.051 Uiso 1 1 calc R
C99 C 0.2742(4) 0.7577(4) 0.5018(3) 0.066(2) Uani 1 1 d .
C100 C 0.3224(4) 0.7199(5) 0.4877(3) 0.091(3) Uani 1 1 d .
C101 C 0.0876(3) 0.7104(3) -0.0146(3) 0.0605(16) Uani 1 1 d .
C102 C 0.1026(3) 0.7669(3) -0.0464(3) 0.0649(17) Uani 1 1 d .
C103 C 0.1708(6) 0.2490(5) 0.9436(4) 0.107(3) Uani 1 1 d .
C104 C 0.1146(5) 0.2220(6) 0.9266(5) 0.135(4) Uani 1 1 d .
C105 C 0.4662(5) 0.2965(4) 0.4308(4) 0.091(3) Uani 1 1 d .
C106 C 0.5227(5) 0.2930(6) 0.4606(5) 0.131(4) Uani 1 1 d .
C109 C 0.5105(4) 0.2176(4) 0.1136(4) 0.089(2) Uiso 1 1 d .
C110 C 0.5672(5) 0.1925(5) 0.1338(4) 0.110(3) Uiso 1 1 d .
C111 C 0.5614(5) 0.1231(6) 0.1437(5) 0.122(4) Uiso 1 1 d .
C112 C 0.5067(5) 0.1019(5) 0.1102(4) 0.111(3) Uiso 1 1 d .
N1 N 0.25881(15) 0.46196(18) 0.06445(15) 0.0280(8) Uani 1 1 d .
N2 N 0.21432(15) 0.54753(17) 0.13132(15) 0.0285(8) Uani 1 1 d .
N3 N 0.14865(15) 0.44037(17) 0.10037(15) 0.0286(8) Uani 1 1 d .
N4 N 0.38577(15) 0.24648(18) 0.20648(15) 0.0296(8) Uani 1 1 d .
N5 N 0.30786(15) 0.21728(16) 0.12143(14) 0.0245(7) Uani 1 1 d .
N6 N 0.36351(15) 0.33389(17) 0.10445(15) 0.0263(8) Uani 1 1 d .
N7 N 0.19478(15) 0.10418(17) 0.29150(14) 0.0250(8) Uani 1 1 d .
N8 N 0.30145(15) 0.06202(17) 0.32105(14) 0.0260(8) Uani 1 1 d .
N9 N 0.19383(15) -0.01521(17) 0.34512(15) 0.0271(8) Uani 1 1 d .
N10 N 0.08940(16) -0.09419(18) 0.13993(17) 0.0355(9) Uani 1 1 d .
N11 N 0.12831(16) -0.21036(17) 0.18610(16) 0.0317(9) Uani 1 1 d .
N12 N 0.09681(15) -0.12532(19) 0.26014(16) 0.0325(9) Uani 1 1 d .
N13 N 0.2370(3) 0.7868(3) 0.5138(3) 0.0792(19) Uani 1 1 d .
N14 N 0.0766(3) 0.6658(3) 0.0096(3) 0.095(2) Uani 1 1 d .
N15 N 0.2137(5) 0.2700(5) 0.9554(4) 0.126(3) Uani 1 1 d .
N16 N 0.4215(5) 0.2987(5) 0.4063(5) 0.138(4) Uani 1 1 d .
O1 O 0.26164(12) 0.28370(14) 0.22262(12) 0.0270(6) Uani 1 1 d .
O2 O 0.24065(12) 0.35182(13) 0.15533(12) 0.0248(6) Uani 1 1 d .
O3 O 0.19644(13) 0.45940(14) 0.21412(12) 0.0285(7) Uani 1 1 d .
O4 O 0.15562(12) 0.23285(14) 0.23223(13) 0.0299(7) Uani 1 1 d .
O5 O 0.35125(13) 0.38016(14) 0.21656(13) 0.0310(7) Uani 1 1 d .
O6 O 0.30510(13) 0.46961(14) 0.18201(13) 0.0306(7) Uani 1 1 d .
O7 O 0.18300(12) -0.02229(13) 0.20912(11) 0.0249(6) Uani 1 1 d .
O8 O 0.26028(13) 0.03365(14) 0.20208(12) 0.0293(7) Uani 1 1 d .
O9 O 0.22664(14) 0.09638(14) 0.10481(12) 0.0333(7) Uani 1 1 d .
O10 O 0.20562(13) -0.13075(14) 0.13877(12) 0.0297(7) Uani 1 1 d .
O11 O 0.28079(13) -0.07054(14) 0.28116(13) 0.0321(7) Uani 1 1 d .
O12 O 0.21804(13) -0.14888(14) 0.25341(13) 0.0302(7) Uani 1 1 d .
O13 O 0.1139(3) 0.2253(3) 0.0962(4) 0.145(3) Uani 1 1 d .
O14 O 0.0873(4) 0.1251(3) 0.0998(7) 0.236(7) Uani 1 1 d .
O15 O 0.0321(4) 0.2071(5) 0.1242(4) 0.185(4) Uani 1 1 d .
O16 O 0.0395(5) 0.1959(8) 0.0414(4) 0.266(8) Uani 1 1 d .
O17 O 0.4766(2) 0.6452(4) 0.1137(4) 0.157(4) Uani 1 1 d .
O18 O 0.4764(2) 0.5617(2) 0.0501(2) 0.0710(13) Uani 1 1 d .
O19 O 0.4252(6) 0.5572(4) 0.1220(4) 0.220(6) Uani 1 1 d .
O20 O 0.3965(2) 0.6255(4) 0.0578(3) 0.129(3) Uani 1 1 d .
O21 O 0.2791(3) 0.6755(3) 0.3588(3) 0.108(2) Uani 1 1 d .
O22 O 0.2072(3) 0.6472(3) 0.4078(2) 0.0923(17) Uani 1 1 d .
O23 O 0.1922(4) 0.6504(3) 0.3144(3) 0.133(3) Uani 1 1 d .
O24 O 0.2053(2) 0.7480(2) 0.36254(19) 0.0690(13) Uani 1 1 d .
O25 O 0.06048(19) 0.6172(3) 0.1714(3) 0.0893(17) Uani 1 1 d .
O26 O -0.0244(4) 0.5726(4) 0.1946(5) 0.191(5) Uani 1 1 d .
O27 O -0.0221(5) 0.6234(10) 0.1231(6) 0.287(9) Uani 1 1 d .
O28 O -0.0090(3) 0.6800(3) 0.1949(6) 0.214(6) Uani 1 1 d .
O29 O 0.4810(3) 0.1615(4) 0.0879(3) 0.114(2) Uiso 1 1 d .
Cl1 Cl 0.06861(6) 0.18518(7) 0.08779(6) 0.0478(3) Uani 1 1 d .
Cl2 Cl 0.44534(6) 0.59868(7) 0.08507(5) 0.0454(3) Uani 1 1 d .
Cl3 Cl 0.21920(7) 0.68001(7) 0.35988(6) 0.0538(4) Uani 1 1 d .
Cl4 Cl 0.00347(7) 0.62083(8) 0.17503(9) 0.0661(5) Uani 1 1 d .
Ni1 Ni 0.32370(2) 0.30482(2) 0.16893(2) 0.02336(14) Uani 1 1 d .
Ni2 Ni 0.22934(2) 0.44737(2) 0.13748(2) 0.02426(14) Uani 1 1 d .
Ni3 Ni 0.23557(2) 0.01221(2) 0.28085(2) 0.02290(14) Uani 1 1 d .
Ni4 Ni 0.15086(2) -0.11376(3) 0.20270(2) 0.02669(15) Uani 1 1 d .

loop_
_atom_site_aniso_label
_atom_site_aniso_U_11
_atom_site_aniso_U_22
_atom_site_aniso_U_33
_atom_site_aniso_U_23
_atom_site_aniso_U_13
_atom_site_aniso_U_12
C1 0.029(2) 0.019(2) 0.028(2) -0.0017(17) 0.0035(17) -0.0014(17)
C2 0.025(2) 0.025(2) 0.026(2) 0.0079(17) 0.0018(17) 0.0042(17)
C3 0.030(2) 0.021(2) 0.032(2) 0.0032(18) 0.0053(18) 0.0015(17)
C4 0.039(3) 0.028(2) 0.046(3) -0.003(2) 0.012(2) 0.005(2)
C5 0.038(3) 0.040(3) 0.051(3) 0.004(2) 0.022(2) 0.008(2)
C6 0.027(2) 0.031(2) 0.050(3) 0.008(2) 0.011(2) 0.0002(19)
C7 0.024(2) 0.026(2) 0.031(2) 0.0055(18) 0.0035(17) 0.0026(17)
C8 0.049(3) 0.016(2) 0.035(3) -0.0041(18) 0.011(2) 0.0057(19)
C9 0.044(3) 0.017(2) 0.032(2) -0.0003(18) 0.005(2) 0.0053(18)
C10 0.030(2) 0.024(2) 0.037(3) 0.0031(19) -0.0013(19) 0.0068(18)
C11 0.033(2) 0.027(2) 0.032(2) 0.0045(19) 0.0075(19) -0.0006(18)
C12 0.036(3) 0.035(3) 0.047(3) 0.011(2) -0.003(2) 0.004(2)
C13 0.036(3) 0.053(3) 0.058(4) 0.012(3) -0.007(2) -0.008(2)
C14 0.039(3) 0.039(3) 0.052(3) 0.004(2) 0.005(2) -0.014(2)
C15 0.039(3) 0.026(2) 0.042(3) 0.000(2) 0.001(2) -0.0016(19)
C16 0.035(3) 0.022(2) 0.037(3) 0.0026(19) 0.003(2) -0.0029(18)
C17 0.027(2) 0.022(2) 0.035(2) 0.0012(18) -0.0014(18) 0.0005(17)
C18 0.040(3) 0.032(3) 0.040(3) 0.006(2) 0.006(2) -0.005(2)
C19 0.040(3) 0.052(3) 0.037(3) 0.008(2) 0.008(2) 0.001(2)
C20 0.042(3) 0.044(3) 0.026(2) -0.002(2) 0.000(2) 0.006(2)
C21 0.032(3) 0.029(2) 0.033(3) -0.0052(19) -0.0012(19) 0.0027(19)
C22 0.030(2) 0.023(2) 0.041(3) 0.0062(19) 0.008(2) -0.0039(18)
C23 0.027(2) 0.027(2) 0.032(2) 0.0053(18) -0.0024(18) -0.0052(18)
C24 0.032(2) 0.021(2) 0.033(2) 0.0018(18) 0.0019(18) -0.0026(17)
C25 0.032(2) 0.029(2) 0.029(2) -0.0017(18) 0.0028(19) -0.0022(18)
C26 0.036(3) 0.031(2) 0.047(3) -0.003(2) 0.002(2) -0.010(2)
C27 0.034(3) 0.046(3) 0.053(3) -0.007(3) -0.004(2) -0.013(2)
C28 0.031(3) 0.045(3) 0.046(3) 0.000(2) -0.007(2) -0.002(2)
C29 0.029(2) 0.031(2) 0.030(2) -0.0006(19) 0.0019(18) 0.0020(18)
C30 0.041(3) 0.028(2) 0.027(2) 0.0025(18) 0.0062(19) 0.0006(19)
C31 0.028(2) 0.030(2) 0.029(2) 0.0024(19) 0.0002(18) -0.0050(18)
C32 0.039(3) 0.039(3) 0.041(3) 0.004(2) 0.009(2) 0.002(2)
C33 0.047(3) 0.052(3) 0.036(3) 0.010(2) 0.008(2) -0.006(2)
C34 0.050(3) 0.034(3) 0.039(3) 0.012(2) 0.004(2) -0.004(2)
C35 0.044(3) 0.027(2) 0.032(2) 0.0056(19) 0.006(2) -0.005(2)
C36 0.028(2) 0.023(2) 0.033(2) -0.0029(18) 0.0009(18) -0.0006(17)
C37 0.042(3) 0.021(2) 0.044(3) -0.006(2) -0.007(2) 0.0022(19)
C38 0.044(3) 0.046(3) 0.033(3) -0.012(2) -0.002(2) 0.010(2)
C39 0.066(4) 0.064(4) 0.043(3) -0.015(3) -0.001(3) 0.021(3)
C40 0.079(5) 0.094(6) 0.054(4) -0.017(4) 0.017(4) 0.031(4)
C41 0.066(5) 0.117(7) 0.057(4) -0.012(4) 0.030(4) 0.000(4)
C42 0.084(5) 0.081(5) 0.050(4) -0.011(3) 0.022(4) -0.011(4)
C43 0.058(4) 0.050(3) 0.042(3) -0.009(3) 0.017(3) 0.007(3)
C44 0.041(3) 0.026(2) 0.045(3) -0.009(2) -0.001(2) 0.000(2)
C45 0.050(4) 0.062(4) 0.062(4) 0.010(3) -0.009(3) -0.001(3)
C46 0.057(5) 0.085(5) 0.101(6) 0.022(5) -0.027(4) 0.008(4)
C47 0.044(4) 0.066(4) 0.106(6) -0.008(4) -0.001(4) -0.003(3)
C48 0.056(4) 0.053(4) 0.076(5) -0.018(3) 0.013(3) -0.016(3)
C49 0.042(3) 0.046(3) 0.050(3) -0.011(3) -0.003(2) -0.008(2)
C50 0.034(2) 0.018(2) 0.024(2) 0.0008(17) 0.0017(18) 0.0022(17)
C51 0.034(2) 0.024(2) 0.025(2) -0.0036(17) 0.0013(18) -0.0033(18)
C52 0.041(3) 0.021(2) 0.026(2) -0.0034(17) 0.0024(19) -0.0049(18)
C53 0.079(4) 0.030(3) 0.024(2) 0.001(2) 0.005(2) -0.013(2)
C54 0.086(4) 0.037(3) 0.026(3) -0.011(2) 0.004(3) -0.016(3)
C55 0.058(3) 0.026(2) 0.035(3) -0.008(2) 0.007(2) -0.010(2)
C56 0.037(3) 0.024(2) 0.029(2) -0.0007(18) 0.0021(19) -0.0061(18)
C57 0.049(3) 0.020(2) 0.037(3) -0.0051(19) 0.005(2) 0.0031(19)
C58 0.050(3) 0.018(2) 0.043(3) -0.005(2) 0.003(2) 0.002(2)
C59 0.038(3) 0.021(2) 0.045(3) 0.006(2) -0.002(2) -0.0052(19)
C60 0.031(3) 0.029(2) 0.040(3) 0.003(2) -0.002(2) -0.0071(19)
C61 0.047(3) 0.037(3) 0.047(3) 0.003(2) 0.008(2) -0.009(2)
C62 0.087(4) 0.064(3) 0.064(3) 0.007(2) -0.024(3) -0.002(3)
C63 0.077(3) 0.049(3) 0.068(3) 0.002(2) -0.025(3) 0.009(2)
C64 0.036(3) 0.038(3) 0.041(3) -0.003(2) 0.005(2) 0.000(2)
C65 0.043(3) 0.030(2) 0.041(3) -0.002(2) -0.005(2) -0.006(2)
C66 0.035(3) 0.029(2) 0.050(3) -0.001(2) -0.011(2) -0.001(2)
C67 0.072(4) 0.044(3) 0.066(4) -0.003(3) -0.033(3) -0.002(3)
C68 0.087(4) 0.064(3) 0.064(3) 0.007(2) -0.024(3) -0.002(3)
C69 0.077(3) 0.049(3) 0.068(3) 0.002(2) -0.025(3) 0.009(2)
C70 0.053(3) 0.032(3) 0.067(4) 0.006(3) -0.021(3) 0.005(2)
C71 0.042(3) 0.024(2) 0.028(2) 0.0033(18) -0.0028(19) -0.0045(19)
C72 0.033(2) 0.019(2) 0.038(3) 0.0024(18) 0.0016(19) -0.0009(17)
C73 0.037(3) 0.021(2) 0.034(2) 0.0025(18) 0.0034(19) 0.0038(18)
C74 0.032(2) 0.025(2) 0.035(3) 0.0000(19) 0.0042(19) 0.0055(18)
C75 0.055(3) 0.032(3) 0.042(3) 0.003(2) -0.002(2) 0.011(2)
C76 0.050(3) 0.044(3) 0.056(4) 0.004(3) -0.009(3) 0.020(3)
C77 0.039(3) 0.055(3) 0.048(3) -0.006(3) -0.009(2) 0.010(2)
C78 0.033(3) 0.036(3) 0.046(3) -0.005(2) -0.004(2) 0.004(2)
C79 0.041(3) 0.025(2) 0.042(3) -0.007(2) 0.016(2) -0.0050(19)
C80 0.030(2) 0.028(2) 0.032(2) -0.0004(19) 0.0051(19) 0.0026(18)
C81 0.042(3) 0.044(3) 0.034(3) -0.005(2) 0.014(2) -0.002(2)
C82 0.043(3) 0.050(3) 0.044(3) 0.011(3) 0.019(2) -0.005(2)
C83 0.035(3) 0.035(3) 0.049(3) 0.013(2) 0.010(2) -0.006(2)
C84 0.027(2) 0.028(2) 0.039(3) 0.0015(19) 0.0036(19) -0.0027(18)
C85 0.024(2) 0.025(2) 0.026(2) 0.0023(17) 0.0042(17) 0.0008(17)
C86 0.036(3) 0.018(2) 0.034(2) 0.0040(18) 0.0013(19) 0.0026(17)
C87 0.029(2) 0.034(2) 0.038(3) -0.006(2) 0.000(2) 0.0048(19)
C88 0.044(3) 0.045(3) 0.045(3) -0.003(2) 0.008(2) 0.007(2)
C89 0.055(4) 0.077(5) 0.050(4) -0.005(3) 0.012(3) 0.009(3)
C90 0.066(4) 0.093(5) 0.051(4) -0.031(4) 0.007(3) 0.011(4)
C91 0.060(4) 0.051(4) 0.081(5) -0.035(4) 0.004(3) 0.011(3)
C92 0.043(3) 0.036(3) 0.061(4) -0.009(3) -0.003(3) 0.006(2)
C93 0.037(3) 0.029(2) 0.034(3) 0.0010(19) -0.002(2) 0.0086(19)
C94 0.035(3) 0.056(3) 0.038(3) 0.004(2) 0.004(2) -0.001(2)
C95 0.035(3) 0.080(5) 0.062(4) 0.004(3) -0.008(3) -0.003(3)
C96 0.046(4) 0.075(4) 0.053(4) -0.010(3) -0.016(3) 0.004(3)
C97 0.048(4) 0.078(4) 0.038(3) -0.006(3) -0.007(3) 0.020(3)
C98 0.040(3) 0.049(3) 0.037(3) 0.004(2) 0.003(2) 0.013(2)
C99 0.093(6) 0.057(4) 0.046(4) 0.009(3) -0.005(4) -0.027(4)
C100 0.089(6) 0.117(7) 0.068(5) 0.012(5) 0.009(4) 0.012(5)
C101 0.054(4) 0.063(4) 0.066(4) -0.003(3) 0.011(3) 0.013(3)
C102 0.074(5) 0.052(4) 0.070(4) 0.016(3) 0.013(3) -0.003(3)
C103 0.154(10) 0.092(7) 0.072(6) 0.026(5) 0.002(6) -0.027(7)
C104 0.138(10) 0.153(11) 0.108(8) 0.018(7) -0.010(7) -0.055(8)
C105 0.116(8) 0.065(5) 0.100(7) 0.008(5) 0.040(6) -0.020(5)
C106 0.098(8) 0.159(11) 0.134(10) -0.008(8) 0.006(7) -0.032(7)
N1 0.027(2) 0.0265(19) 0.030(2) 0.0018(15) 0.0003(15) 0.0003(15)
N2 0.031(2) 0.0191(17) 0.035(2) 0.0020(15) 0.0006(16) -0.0010(14)
N3 0.030(2) 0.0221(18) 0.034(2) 0.0031(15) 0.0038(16) 0.0008(15)
N4 0.028(2) 0.0289(19) 0.032(2) -0.0011(16) 0.0017(16) 0.0041(15)
N5 0.0284(19) 0.0188(17) 0.0269(19) 0.0015(14) 0.0054(15) -0.0023(14)
N6 0.0267(19) 0.0232(18) 0.030(2) 0.0008(15) 0.0056(15) -0.0014(14)
N7 0.0261(19) 0.0221(17) 0.0267(19) 0.0026(14) 0.0021(15) -0.0009(14)
N8 0.0254(19) 0.0271(19) 0.0248(19) 0.0005(15) -0.0006(14) -0.0017(15)
N9 0.0280(19) 0.0240(18) 0.029(2) 0.0034(15) 0.0029(15) -0.0038(14)
N10 0.033(2) 0.0254(19) 0.046(2) 0.0024(17) -0.0044(18) -0.0012(16)
N11 0.032(2) 0.0202(18) 0.041(2) 0.0011(16) -0.0055(17) -0.0035(15)
N12 0.026(2) 0.032(2) 0.038(2) 0.0015(17) -0.0041(16) -0.0039(16)
N13 0.106(6) 0.063(4) 0.067(4) 0.005(3) 0.003(4) -0.021(4)
N14 0.104(5) 0.072(4) 0.116(6) 0.034(4) 0.043(5) 0.014(4)
N15 0.143(8) 0.103(7) 0.129(8) 0.017(6) 0.006(6) -0.037(6)
N16 0.126(8) 0.108(7) 0.174(10) 0.060(6) -0.014(7) -0.026(6)
O1 0.0257(16) 0.0213(15) 0.0344(17) 0.0051(12) 0.0050(13) 0.0042(12)
O2 0.0245(15) 0.0205(14) 0.0292(16) 0.0015(12) 0.0030(12) 0.0005(11)
O3 0.0342(17) 0.0207(15) 0.0324(17) 0.0008(12) 0.0118(13) 0.0021(12)
O4 0.0263(16) 0.0193(15) 0.0452(19) 0.0052(13) 0.0095(13) 0.0005(12)
O5 0.0342(17) 0.0207(15) 0.0371(18) -0.0026(13) -0.0009(14) 0.0033(12)
O6 0.0334(17) 0.0206(15) 0.0365(18) 0.0011(13) -0.0015(14) -0.0025(13)
O7 0.0311(16) 0.0189(14) 0.0241(15) 0.0015(11) 0.0014(12) -0.0015(12)
O8 0.0382(18) 0.0217(15) 0.0274(16) -0.0012(12) 0.0005(13) -0.0076(13)
O9 0.053(2) 0.0195(15) 0.0263(16) 0.0014(12) 0.0019(14) -0.0077(13)
O10 0.0426(19) 0.0172(14) 0.0300(17) -0.0020(12) 0.0077(13) -0.0022(13)
O11 0.0322(17) 0.0223(16) 0.0410(19) 0.0009(13) 0.0004(14) -0.0011(13)
O12 0.0304(17) 0.0238(15) 0.0349(17) 0.0030(13) -0.0028(13) -0.0008(12)
O13 0.069(4) 0.062(4) 0.294(11) -0.029(5) -0.018(5) -0.015(3)
O14 0.164(8) 0.042(4) 0.51(2) 0.025(7) 0.093(11) 0.031(4)
O15 0.165(8) 0.250(11) 0.149(7) 0.011(7) 0.063(6) 0.115(8)
O16 0.239(12) 0.45(2) 0.092(6) -0.003(9) -0.074(7) -0.098(13)
O17 0.053(3) 0.142(6) 0.262(9) -0.137(7) -0.038(4) 0.013(3)
O18 0.067(3) 0.066(3) 0.084(3) -0.018(2) 0.027(2) -0.001(2)
O19 0.455(18) 0.099(6) 0.142(7) 0.038(5) 0.192(10) 0.044(8)
O20 0.081(4) 0.189(7) 0.105(5) -0.085(5) -0.043(3) 0.053(4)
O21 0.087(4) 0.081(4) 0.164(6) 0.023(4) 0.047(4) 0.013(3)
O22 0.139(5) 0.065(3) 0.078(4) 0.032(3) 0.035(3) 0.005(3)
O23 0.228(8) 0.063(4) 0.090(4) -0.009(3) -0.061(5) 0.017(4)
O24 0.099(4) 0.041(2) 0.069(3) 0.010(2) 0.020(3) 0.009(2)
O25 0.046(3) 0.088(4) 0.136(5) -0.036(3) 0.018(3) 0.012(2)
O26 0.157(8) 0.074(5) 0.355(15) 0.046(7) 0.093(9) -0.036(5)
O27 0.117(8) 0.49(3) 0.242(14) 0.038(16) -0.046(9) -0.081(12)
O28 0.131(6) 0.077(4) 0.476(18) -0.091(7) 0.210(9) -0.037(4)
Cl1 0.0456(8) 0.0420(7) 0.0545(8) -0.0051(6) -0.0001(6) -0.0020(6)
Cl2 0.0462(8) 0.0435(7) 0.0456(7) -0.0065(6) 0.0010(6) -0.0013(6)
Cl3 0.0735(10) 0.0379(7) 0.0504(8) 0.0118(6) 0.0088(7) 0.0009(6)
Cl4 0.0445(9) 0.0470(8) 0.1115(15) -0.0211(9) 0.0288(9) -0.0120(6)
Ni1 0.0240(3) 0.0180(3) 0.0283(3) -0.0010(2) 0.0040(2) 0.0011(2)
Ni2 0.0272(3) 0.0168(3) 0.0286(3) 0.0014(2) 0.0022(2) 0.0009(2)
Ni3 0.0258(3) 0.0186(3) 0.0239(3) 0.0010(2) 0.0010(2) -0.0017(2)
Ni4 0.0283(3) 0.0177(3) 0.0329(3) 0.0012(2) -0.0015(2) -0.0021(2)

loop_
_atom_type_symbol
_atom_type_description
_atom_type_scat_dispersion_real
_atom_type_scat_dispersion_imag
_atom_type_scat_source
C C 0.0033 0.0016 'International Tables Vol C Tables 4.2.6.8 and 6.1.1.4'
H H 0.0000 0.0000 'International Tables Vol C Tables 4.2.6.8 and 6.1.1.4'
N N 0.0061 0.0033 'International Tables Vol C Tables 4.2.6.8 and 6.1.1.4'
O O 0.0106 0.0060 'International Tables Vol C Tables 4.2.6.8 and 6.1.1.4'
Cl Cl 0.1484 0.1585 'International Tables Vol C Tables 4.2.6.8 and 6.1.1.4'
Ni Ni 0.3393 1.1124 'International Tables Vol C Tables 4.2.6.8 and 6.1.1.4'

loop_
_geom_angle_atom_site_label_1
_geom_angle_atom_site_label_2
_geom_angle_atom_site_label_3
_geom_angle
O1 C1 O2 117.7(4)
O1 C1 C2 121.9(4)
O2 C1 C2 120.4(4)
O1 C1 Ni1 58.2(2)
O2 C1 Ni1 60.2(2)
C2 C1 Ni1 172.0(3)
C3 C2 C7 116.5(4)
C3 C2 C1 123.7(4)
C7 C2 C1 119.7(4)
C4 C3 O3 121.5(4)
C4 C3 C2 122.2(4)
O3 C3 C2 116.3(4)
C3 C4 C5 118.8(4)
C3 C4 H4 120.6
C5 C4 H4 120.6
C6 C5 C4 122.1(5)
C6 C5 H5 119.0
C4 C5 H5 119.0
C5 C6 C7 118.8(4)
C5 C6 H6 120.6
C7 C6 H6 120.6
O4 C7 C6 123.4(4)
O4 C7 C2 115.1(4)
C6 C7 C2 121.6(4)
O3 C8 C9 107.1(3)
O3 C8 H8A 110.3
C9 C8 H8A 110.3
O3 C8 H8B 110.3
C9 C8 H8B 110.3
H8A C8 H8B 108.6
N2 C9 C8 110.3(4)
N2 C9 H9A 109.6
C8 C9 H9A 109.6
N2 C9 H9B 109.6
C8 C9 H9B 109.6
H9A C9 H9B 108.1
N2 C10 C11 113.5(3)
N2 C10 H10A 108.9
C11 C10 H10A 108.9
N2 C10 H10B 108.9
C11 C10 H10B 108.9
H10A C10 H10B 107.7
N3 C11 C12 122.0(4)
N3 C11 C10 117.1(4)
C12 C11 C10 120.9(4)
C11 C12 C13 119.0(5)
C11 C12 H12 120.5
C13 C12 H12 120.5
C12 C13 C14 119.4(5)
C12 C13 H13 120.3
C14 C13 H13 120.3
C15 C14 C13 118.9(5)
C15 C14 H14 120.5
C13 C14 H14 120.5
N3 C15 C14 121.5(4)
N3 C15 H15 119.3
C14 C15 H15 119.3
N2 C16 C17 109.4(3)
N2 C16 H16A 109.8
C17 C16 H16A 109.8
N2 C16 H16B 109.8
C17 C16 H16B 109.8
H16A C16 H16B 108.2
N1 C17 C18 121.7(4)
N1 C17 C16 115.1(4)
C18 C17 C16 123.2(4)
C17 C18 C19 119.0(4)
C17 C18 H18 120.5
C19 C18 H18 120.5
C20 C19 C18 119.8(5)
C20 C19 H19 120.1
C18 C19 H19 120.1
C21 C20 C19 118.3(5)
C21 C20 H20 120.9
C19 C20 H20 120.9
N1 C21 C20 122.9(4)
N1 C21 H21 118.6
C20 C21 H21 118.6
O4 C22 C23 108.1(4)
O4 C22 H22A 110.1
C23 C22 H22A 110.1
O4 C22 H22B 110.1
C23 C22 H22B 110.1
H22A C22 H22B 108.4
N7 C23 C22 116.3(4)
N7 C23 H23A 108.2
C22 C23 H23A 108.2
N7 C23 H23B 108.2
C22 C23 H23B 108.2
H23A C23 H23B 107.4
N7 C24 C25 110.9(3)
N7 C24 H24A 109.5
C25 C24 H24A 109.5
N7 C24 H24B 109.5
C25 C24 H24B 109.5
H24A C24 H24B 108.1
N8 C25 C26 121.2(4)
N8 C25 C24 116.6(4)
C26 C25 C24 122.1(4)
C27 C26 C25 119.2(5)
C27 C26 H26 120.4
C25 C26 H26 120.4
C26 C27 C28 119.4(4)
C26 C27 H27 120.3
C28 C27 H27 120.3
C29 C28 C27 118.7(5)
C29 C28 H28 120.6
C27 C28 H28 120.6
N8 C29 C28 121.9(4)
N8 C29 H29 119.0
C28 C29 H29 119.0
N7 C30 C31 114.9(4)
N7 C30 H30A 108.5
C31 C30 H30A 108.5
N7 C30 H30B 108.5
C31 C30 H30B 108.5
H30A C30 H30B 107.5
N9 C31 C32 122.0(4)
N9 C31 C30 117.0(4)
C32 C31 C30 121.0(4)
C31 C32 C33 119.8(5)
C31 C32 H32 120.1
C33 C32 H32 120.1
C34 C33 C32 118.2(5)
C34 C33 H33 120.9
C32 C33 H33 120.9
C35 C34 C33 119.3(5)
C35 C34 H34 120.4
C33 C34 H34 120.4
C34 C35 N9 123.1(5)
C34 C35 H35 118.5
N9 C35 H35 118.5
O5 C36 O6 126.1(4)
O5 C36 C37 115.7(4)
O6 C36 C37 118.1(4)
C44 C37 C36 110.4(4)
C44 C37 C38 117.9(4)
C36 C37 C38 106.7(4)
C44 C37 H37 107.2
C36 C37 H37 107.2
C38 C37 H37 107.2
C43 C38 C39 117.7(6)
C43 C38 C37 122.0(4)
C39 C38 C37 120.0(5)
C40 C39 C38 121.0(7)
C40 C39 H39 119.5
C38 C39 H39 119.5
C41 C40 C39 120.5(6)
C41 C40 H40 119.7
C39 C40 H40 119.7
C40 C41 C42 119.7(7)
C40 C41 H41 120.1
C42 C41 H41 120.1
C43 C42 C41 119.4(7)
C43 C42 H42 120.3
C41 C42 H42 120.3
C42 C43 C38 121.6(6)
C42 C43 H43 119.2
C38 C43 H43 119.2
C45 C44 C49 118.0(5)
C45 C44 C37 124.1(5)
C49 C44 C37 118.0(5)
C46 C45 C44 119.5(7)
C46 C45 H45 120.3
C44 C45 H45 120.3
C47 C46 C45 121.6(7)
C47 C46 H46 119.2
C45 C46 H46 119.2
C46 C47 C48 118.5(7)
C46 C47 H47 120.7
C48 C47 H47 120.7
C49 C48 C47 121.7(7)
C49 C48 H48 119.1
C47 C48 H48 119.1
C48 C49 C44 120.7(6)
C48 C49 H49 119.6
C44 C49 H49 119.6
O8 C50 O7 119.0(4)
O8 C50 C51 121.6(4)
O7 C50 C51 119.5(4)
O8 C50 Ni3 59.3(2)
O7 C50 Ni3 60.3(2)
C51 C50 Ni3 172.5(3)
C56 C51 C52 118.1(4)
C56 C51 C50 123.4(4)
C52 C51 C50 118.5(4)
O9 C52 C53 124.3(4)
O9 C52 C51 115.8(4)
C53 C52 C51 119.9(4)
C54 C53 C52 119.9(5)
C54 C53 H53 120.0
C52 C53 H53 120.0
C53 C54 C55 121.5(5)
C53 C54 H54 119.3
C55 C54 H54 119.3
C56 C55 C54 118.5(4)
C56 C55 H55 120.7
C54 C55 H55 120.7
C55 C56 O10 121.9(4)
C55 C56 C51 121.9(4)
O10 C56 C51 116.2(4)
O10 C57 C58 108.7(4)
O10 C57 H57A 110.0
C58 C57 H57A 110.0
O10 C57 H57B 110.0
C58 C57 H57B 110.0
H57A C57 H57B 108.3
N11 C58 C57 111.3(4)
N11 C58 H58A 109.4
C57 C58 H58A 109.4
N11 C58 H58B 109.4
C57 C58 H58B 109.4
H58A C58 H58B 108.0
N11 C59 C60 109.6(4)
N11 C59 H59A 109.8
C60 C59 H59A 109.8
N11 C59 H59B 109.8
C60 C59 H59B 109.8
H59A C59 H59B 108.2
N12 C60 C61 121.3(5)
N12 C60 C59 115.4(4)
C61 C60 C59 123.3(4)
C60 C61 C62 119.9(6)
C60 C61 H61 120.0
C62 C61 H61 120.0
C63 C62 C61 118.6(8)
C63 C62 H62 120.7
C61 C62 H62 120.7
C64 C63 C62 119.3(7)
C64 C63 H63 120.4
C62 C63 H63 120.4
N12 C64 C63 121.9(5)
N12 C64 H64 119.1
C63 C64 H64 119.1
N11 C65 C66 112.3(4)
N11 C65 H65A 109.1
C66 C65 H65A 109.1
N11 C65 H65B 109.1
C66 C65 H65B 109.1
H65A C65 H65B 107.9
N10 C66 C67 122.6(5)
N10 C66 C65 116.3(4)
C67 C66 C65 121.0(4)
C68 C67 C66 118.1(5)
C68 C67 H67 120.9
C66 C67 H67 120.9
C67 C68 C69 119.4(6)
C67 C68 H68 120.3
C69 C68 H68 120.3
C70 C69 C68 118.7(6)
C70 C69 H69 120.7
C68 C69 H69 120.7
N10 C70 C69 122.9(5)
N10 C70 H70 118.5
C69 C70 H70 118.5
O9 C71 C72 108.2(4)
O9 C71 H71A 110.1
C72 C71 H71A 110.1
O9 C71 H71B 110.1
C72 C71 H71B 110.1
H71A C71 H71B 108.4
N5 C72 C71 117.4(4)
N5 C72 H72A 108.0
C71 C72 H72A 108.0
N5 C72 H72B 108.0
C71 C72 H72B 108.0
H72A C72 H72B 107.2
N5 C73 C74 110.6(4)
N5 C73 H73A 109.5
C74 C73 H73A 109.5
N5 C73 H73B 109.5
C74 C73 H73B 109.5
H73A C73 H73B 108.1
N4 C74 C75 121.4(4)
N4 C74 C73 116.0(4)
C75 C74 C73 122.5(4)
C76 C75 C74 119.2(5)
C76 C75 H75 120.4
C74 C75 H75 120.4
C75 C76 C77 119.5(5)
C75 C76 H76 120.3
C77 C76 H76 120.3
C78 C77 C76 118.8(5)
C78 C77 H77 120.6
C76 C77 H77 120.6
N4 C78 C77 122.5(5)
N4 C78 H78 118.8
C77 C78 H78 118.8
N5 C79 C80 114.6(4)
N5 C79 H79A 108.6
C80 C79 H79A 108.6
N5 C79 H79B 108.6
C80 C79 H79B 108.6
H79A C79 H79B 107.6
N6 C80 C81 120.8(4)
N6 C80 C79 117.7(4)
C81 C80 C79 121.3(4)
C82 C81 C80 119.7(5)
C82 C81 H81 120.1
C80 C81 H81 120.1
C81 C82 C83 119.0(5)
C81 C82 H82 120.5
C83 C82 H82 120.5
C84 C83 C82 118.9(5)
C84 C83 H83 120.6
C82 C83 H83 120.6
N6 C84 C83 122.5(4)
N6 C84 H84 118.7
C83 C84 H84 118.7
O12 C85 O11 126.3(4)
O12 C85 C86 116.4(4)
O11 C85 C86 117.2(4)
C87 C86 C93 115.7(4)
C87 C86 C85 108.4(4)
C93 C86 C85 111.3(4)
C87 C86 H86 107.0
C93 C86 H86 107.0
C85 C86 H86 107.0
C92 C87 C88 118.6(5)
C92 C87 C86 119.7(5)
C88 C87 C86 121.8(4)
C89 C88 C87 120.8(5)
C89 C88 H88 119.6
C87 C88 H88 119.6
C88 C89 C90 120.9(7)
C88 C89 H89 119.6
C90 C89 H89 119.6
C89 C90 C91 119.7(6)
C89 C90 H90 120.1
C91 C90 H90 120.1
C90 C91 C92 120.5(6)
C90 C91 H91 119.8
C92 C91 H91 119.8
C91 C92 C87 119.5(6)
C91 C92 H92 120.2
C87 C92 H92 120.2
C94 C93 C98 118.5(5)
C94 C93 C86 123.6(4)
C98 C93 C86 117.9(4)
C93 C94 C95 120.8(5)
C93 C94 H94 119.6
C95 C94 H94 119.6
C96 C95 C94 120.4(6)
C96 C95 H95 119.8
C94 C95 H95 119.8
C97 C96 C95 119.3(5)
C97 C96 H96 120.3
C95 C96 H96 120.3
C96 C97 C98 120.6(6)
C96 C97 H97 119.7
C98 C97 H97 119.7
C93 C98 C97 120.4(5)
C93 C98 H98 119.8
C97 C98 H98 119.8
N13 C99 C100 178.6(8)
N14 C101 C102 178.7(8)
N15 C103 C104 178.4(11)
N16 C105 C106 178.9(13)
O29 C109 C110 104.9(8)
C111 C110 C109 107.1(9)
C110 C111 C112 106.0(10)
O29 C112 C111 105.8(9)
C17 N1 C21 118.3(4)
C17 N1 Ni2 112.0(3)
C21 N1 Ni2 129.4(3)
C16 N2 C9 114.1(3)
C16 N2 C10 111.2(4)
C9 N2 C10 112.9(4)
C16 N2 Ni2 103.4(3)
C9 N2 Ni2 104.4(3)
C10 N2 Ni2 110.1(3)
C11 N3 C15 119.1(4)
C11 N3 Ni2 114.6(3)
C15 N3 Ni2 126.3(3)
C74 N4 C78 118.7(4)
C74 N4 Ni1 114.3(3)
C78 N4 Ni1 126.9(3)
C79 N5 C73 110.4(3)
C79 N5 C72 112.4(4)
C73 N5 C72 111.3(3)
C79 N5 Ni1 106.7(2)
C73 N5 Ni1 104.0(3)
C72 N5 Ni1 111.5(3)
C80 N6 C84 119.1(4)
C80 N6 Ni1 114.4(3)
C84 N6 Ni1 126.6(3)
C30 N7 C24 109.7(3)
C30 N7 C23 113.1(3)
C24 N7 C23 110.7(3)
C30 N7 Ni3 107.3(2)
C24 N7 Ni3 104.5(2)
C23 N7 Ni3 111.2(3)
C25 N8 C29 119.5(4)
C25 N8 Ni3 114.1(3)
C29 N8 Ni3 126.2(3)
C31 N9 C35 117.7(4)
C31 N9 Ni3 114.7(3)
C35 N9 Ni3 127.6(3)
C70 N10 C66 118.1(4)
C70 N10 Ni4 126.6(3)
C66 N10 Ni4 113.4(3)
C58 N11 C65 112.9(4)
C58 N11 C59 113.1(4)
C65 N11 C59 111.2(4)
C58 N11 Ni4 105.2(3)
C65 N11 Ni4 109.5(3)
C59 N11 Ni4 104.3(3)
C64 N12 C60 119.0(4)
C64 N12 Ni4 128.8(3)
C60 N12 Ni4 112.2(3)
C1 O1 Ni1 92.2(3)
C1 O2 Ni2 123.1(3)
C1 O2 Ni1 88.6(2)
Ni2 O2 Ni1 123.59(13)
C3 O3 C8 116.4(3)
C3 O3 Ni2 120.0(3)
C8 O3 Ni2 108.5(2)
C7 O4 C22 116.6(3)
C36 O5 Ni1 132.5(3)
C36 O6 Ni2 133.2(3)
C50 O7 Ni4 123.5(3)
C50 O7 Ni3 88.4(2)
Ni4 O7 Ni3 122.83(13)
C50 O8 Ni3 90.8(3)
C52 O9 C71 117.1(3)
C56 O10 C57 117.1(3)
C56 O10 Ni4 118.2(3)
C57 O10 Ni4 107.7(3)
C85 O11 Ni3 131.1(3)
C85 O12 Ni4 137.7(3)
C109 O29 C112 109.2(7)
O14 Cl1 O16 119.4(10)
O14 Cl1 O13 106.1(5)
O16 Cl1 O13 112.1(7)
O14 Cl1 O15 111.5(7)
O16 Cl1 O15 102.2(8)
O13 Cl1 O15 104.7(6)
O17 Cl2 O19 107.0(7)
O17 Cl2 O20 111.2(4)
O19 Cl2 O20 103.1(7)
O17 Cl2 O18 113.4(4)
O19 Cl2 O18 109.4(4)
O20 Cl2 O18 112.1(3)
O23 Cl3 O22 111.4(4)
O23 Cl3 O24 111.8(3)
O22 Cl3 O24 110.2(3)
O23 Cl3 O21 109.3(5)
O22 Cl3 O21 106.4(4)
O24 Cl3 O21 107.6(3)
O26 Cl4 O28 112.9(6)
O26 Cl4 O27 100.9(8)
O28 Cl4 O27 102.7(10)
O26 Cl4 O25 122.2(5)
O28 Cl4 O25 109.5(4)
O27 Cl4 O25 106.2(7)
O5 Ni1 N4 90.07(14)
O5 Ni1 N6 95.30(14)
N4 Ni1 N6 98.53(15)
O5 Ni1 N5 170.46(13)
N4 Ni1 N5 80.97(14)
N6 Ni1 N5 82.89(14)
O5 Ni1 O1 89.34(12)
N4 Ni1 O1 96.67(13)
N6 Ni1 O1 164.08(13)
N5 Ni1 O1 94.92(12)
O5 Ni1 O2 89.33(11)
N4 Ni1 O2 157.12(13)
N6 Ni1 O2 104.29(13)
N5 Ni1 O2 100.19(12)
O1 Ni1 O2 60.45(11)
O5 Ni1 C1 86.13(13)
N4 Ni1 C1 126.00(14)
N6 Ni1 C1 135.47(14)
N5 Ni1 C1 101.76(13)
O1 Ni1 C1 29.56(12)
O2 Ni1 C1 31.18(12)
O2 Ni2 N1 106.63(13)
O2 Ni2 N3 97.40(13)
N1 Ni2 N3 90.66(15)
O2 Ni2 O6 90.33(12)
N1 Ni2 O6 94.32(13)
N3 Ni2 O6 169.22(14)
O2 Ni2 N2 170.98(14)
N1 Ni2 N2 82.28(15)
N3 Ni2 N2 83.60(14)
O6 Ni2 N2 87.60(13)
O2 Ni2 O3 88.15(11)
N1 Ni2 O3 165.10(13)
N3 Ni2 O3 89.25(14)
O6 Ni2 O3 83.48(12)
N2 Ni2 O3 82.90(13)
O11 Ni3 N8 91.70(13)
O11 Ni3 N9 94.52(14)
N8 Ni3 N9 99.76(14)
O11 Ni3 N7 171.48(13)
N8 Ni3 N7 80.90(14)
N9 Ni3 N7 82.67(14)
O11 Ni3 O8 88.26(13)
N8 Ni3 O8 93.98(13)
N9 Ni3 O8 165.89(13)
N7 Ni3 O8 96.42(12)
O11 Ni3 O7 89.58(12)
N8 Ni3 O7 154.70(13)
N9 Ni3 O7 105.33(13)
N7 Ni3 O7 98.91(12)
O8 Ni3 O7 60.80(11)
O11 Ni3 C50 85.85(13)
N8 Ni3 C50 123.73(14)
N9 Ni3 C50 136.50(14)
N7 Ni3 C50 101.75(13)
O8 Ni3 C50 29.83(12)
O7 Ni3 C50 31.22(12)
O7 Ni4 N12 108.45(14)
O7 Ni4 N10 96.57(13)
N12 Ni4 N10 95.73(16)
O7 Ni4 O12 90.47(11)
N12 Ni4 O12 92.43(14)
N10 Ni4 O12 166.94(15)
O7 Ni4 N11 169.54(15)
N12 Ni4 N11 81.92(16)
N10 Ni4 N11 83.40(15)
O12 Ni4 N11 87.69(13)
O7 Ni4 O10 87.10(11)
N12 Ni4 O10 164.19(13)
N10 Ni4 O10 85.02(15)
O12 Ni4 O10 84.36(12)
N11 Ni4 O10 82.48(14)

loop_
_geom_bond_atom_site_label_1
_geom_bond_atom_site_label_2
_geom_bond_distance
C1 O1 1.245(5)
C1 O2 1.306(5)
C1 C2 1.485(6)
C1 Ni1 2.521(4)
C2 C3 1.405(6)
C2 C7 1.423(6)
C3 C4 1.381(6)
C3 O3 1.396(5)
C4 C5 1.380(7)
C4 H4 0.9300
C5 C6 1.378(7)
C5 H5 0.9300
C6 C7 1.387(6)
C6 H6 0.9300
C7 O4 1.366(5)
C8 O3 1.471(5)
C8 C9 1.517(6)
C8 H8A 0.9700
C8 H8B 0.9700
C9 N2 1.475(6)
C9 H9A 0.9700
C9 H9B 0.9700
C10 N2 1.488(5)
C10 C11 1.515(6)
C10 H10A 0.9700
C10 H10B 0.9700
C11 N3 1.343(6)
C11 C12 1.377(7)
C12 C13 1.374(7)
C12 H12 0.9300
C13 C14 1.388(8)
C13 H13 0.9300
C14 C15 1.377(7)
C14 H14 0.9300
C15 N3 1.353(6)
C15 H15 0.9300
C16 N2 1.486(6)
C16 C17 1.520(6)
C16 H16A 0.9700
C16 H16B 0.9700
C17 N1 1.350(5)
C17 C18 1.372(7)
C18 C19 1.385(7)
C18 H18 0.9300
C19 C20 1.374(7)
C19 H19 0.9300
C20 C21 1.371(7)
C20 H20 0.9300
C21 N1 1.348(6)
C21 H21 0.9300
C22 O4 1.434(5)
C22 C23 1.500(6)
C22 H22A 0.9700
C22 H22B 0.9700
C23 N7 1.506(5)
C23 H23A 0.9700
C23 H23B 0.9700
C24 N7 1.487(5)
C24 C25 1.503(6)
C24 H24A 0.9700
C24 H24B 0.9700
C25 N8 1.343(6)
C25 C26 1.389(6)
C26 C27 1.376(7)
C26 H26 0.9300
C27 C28 1.385(7)
C27 H27 0.9300
C28 C29 1.379(7)
C28 H28 0.9300
C29 N8 1.344(6)
C29 H29 0.9300
C30 N7 1.477(6)
C30 C31 1.506(6)
C30 H30A 0.9700
C30 H30B 0.9700
C31 N9 1.346(6)
C31 C32 1.373(7)
C32 C33 1.388(7)
C32 H32 0.9300
C33 C34 1.379(8)
C33 H33 0.9300
C34 C35 1.362(7)
C34 H34 0.9300
C35 N9 1.354(6)
C35 H35 0.9300
C36 O5 1.255(5)
C36 O6 1.260(5)
C36 C37 1.528(6)
C37 C44 1.519(7)
C37 C38 1.524(8)
C37 H37 0.9800
C38 C43 1.388(8)
C38 C39 1.392(7)
C39 C40 1.374(10)
C39 H39 0.9300
C40 C41 1.369(11)
C40 H40 0.9300
C41 C42 1.391(10)
C41 H41 0.9300
C42 C43 1.376(9)
C42 H42 0.9300
C43 H43 0.9300
C44 C45 1.382(8)
C44 C49 1.396(8)
C45 C46 1.402(9)
C45 H45 0.9300
C46 C47 1.361(11)
C46 H46 0.9300
C47 C48 1.356(10)
C47 H47 0.9300
C48 C49 1.370(8)
C48 H48 0.9300
C49 H49 0.9300
C50 O8 1.244(5)
C50 O7 1.297(5)
C50 C51 1.501(6)
C50 Ni3 2.500(4)
C51 C56 1.397(6)
C51 C52 1.420(6)
C52 O9 1.360(5)
C52 C53 1.387(6)
C53 C54 1.376(7)
C53 H53 0.9300
C54 C55 1.391(7)
C54 H54 0.9300
C55 C56 1.379(7)
C55 H55 0.9300
C56 O10 1.392(5)
C57 O10 1.463(5)
C57 C58 1.505(7)
C57 H57A 0.9700
C57 H57B 0.9700
C58 N11 1.471(6)
C58 H58A 0.9700
C58 H58B 0.9700
C59 N11 1.485(6)
C59 C60 1.513(7)
C59 H59A 0.9700
C59 H59B 0.9700
C60 N12 1.354(6)
C60 C61 1.373(7)
C61 C62 1.375(9)
C61 H61 0.9300
C62 C63 1.393(9)
C62 H62 0.9300
C63 C64 1.370(9)
C63 H63 0.9300
C64 N12 1.347(6)
C64 H64 0.9300
C65 N11 1.483(6)
C65 C66 1.511(7)
C65 H65A 0.9700
C65 H65B 0.9700
C66 N10 1.345(6)
C66 C67 1.381(7)
C67 C68 1.381(9)
C67 H67 0.9300
C68 C69 1.392(9)
C68 H68 0.9300
C69 C70 1.360(8)
C69 H69 0.9300
C70 N10 1.342(6)
C70 H70 0.9300
C71 O9 1.443(5)
C71 C72 1.512(6)
C71 H71A 0.9700
C71 H71B 0.9700
C72 N5 1.488(6)
C72 H72A 0.9700
C72 H72B 0.9700
C73 N5 1.495(5)
C73 C74 1.516(6)
C73 H73A 0.9700
C73 H73B 0.9700
C74 N4 1.346(6)
C74 C75 1.386(7)
C75 C76 1.372(8)
C75 H75 0.9300
C76 C77 1.376(8)
C76 H76 0.9300
C77 C78 1.371(7)
C77 H77 0.9300
C78 N4 1.342(6)
C78 H78 0.9300
C79 N5 1.474(6)
C79 C80 1.498(6)
C79 H79A 0.9700
C79 H79B 0.9700
C80 N6 1.337(6)
C80 C81 1.389(7)
C81 C82 1.371(7)
C81 H81 0.9300
C82 C83 1.380(8)
C82 H82 0.9300
C83 C84 1.362(7)
C83 H83 0.9300
C84 N6 1.348(5)
C84 H84 0.9300
C85 O12 1.247(5)
C85 O11 1.260(5)
C85 C86 1.537(6)
C86 C87 1.508(7)
C86 C93 1.520(6)
C86 H86 0.9800
C87 C92 1.401(7)
C87 C88 1.392(7)
C88 C89 1.366(8)
C88 H88 0.9300
C89 C90 1.367(10)
C89 H89 0.9300
C90 C91 1.380(10)
C90 H90 0.9300
C91 C92 1.391(9)
C91 H91 0.9300
C92 H92 0.9300
C93 C94 1.371(7)
C93 C98 1.396(7)
C94 C95 1.402(8)
C94 H94 0.9300
C95 C96 1.384(9)
C95 H95 0.9300
C96 C97 1.361(9)
C96 H96 0.9300
C97 C98 1.404(8)
C97 H97 0.9300
C98 H98 0.9300
C99 N13 1.135(10)
C99 C100 1.455(13)
C101 N14 1.134(9)
C101 C102 1.460(9)
C103 N15 1.116(13)
C103 C104 1.463(15)
C105 N16 1.165(12)
C105 C106 1.463(15)
C109 O29 1.447(10)
C109 C110 1.478(13)
C110 C111 1.439(14)
C111 C112 1.526(15)
C112 O29 1.438(12)
N1 Ni2 2.040(4)
N2 Ni2 2.066(3)
N3 Ni2 2.041(4)
N4 Ni1 2.036(4)
N5 Ni1 2.142(3)
N6 Ni1 2.040(4)
N7 Ni3 2.135(3)
N8 Ni3 2.031(3)
N9 Ni3 2.052(4)
N10 Ni4 2.052(4)
N11 Ni4 2.062(4)
N12 Ni4 2.042(4)
O1 Ni1 2.145(3)
O2 Ni2 2.000(3)
O2 Ni1 2.189(3)
O3 Ni2 2.153(3)
O5 Ni1 1.997(3)
O6 Ni2 2.057(3)
O7 Ni4 2.007(3)
O7 Ni3 2.173(3)
O8 Ni3 2.151(3)
O10 Ni4 2.195(3)
O11 Ni3 1.995(3)
O12 Ni4 2.049(3)
O13 Cl1 1.350(6)
O14 Cl1 1.320(7)
O15 Cl1 1.397(7)
O16 Cl1 1.293(9)
O17 Cl2 1.353(5)
O18 Cl2 1.419(5)
O19 Cl2 1.371(7)
O20 Cl2 1.390(6)
O21 Cl3 1.435(6)
O22 Cl3 1.421(5)
O23 Cl3 1.373(6)
O24 Cl3 1.423(4)
O25 Cl4 1.375(5)
O26 Cl4 1.307(7)
O27 Cl4 1.364(13)
O28 Cl4 1.345(6)
